data_7134925
loop_
_publ_author_name
'Stroek, Wowa'
'Rowlinson, Nathalie A. V.'
'Hudson, Luke A.'
'Albrecht, Martin'

_publ_section_title
;
 Enantioselective C-H amination catalyzed by homoleptic iron salox
 complexes.
;
_journal_issue 78
_journal_name_full 'Chemical communications (Cambridge, England)'
_journal_page_first 15274
_journal_page_last 15277
_journal_paper_doi 10.1039/d5cc04627k
_journal_volume 61
_journal_year 2025
_chemical_absolute_configuration ad
_chemical_formula_moiety 'C32 H24 Fe N2 O4'
_chemical_formula_sum 'C32 H24 Fe N2 O4'
_chemical_formula_weight 556.38
_space_group_IT_number 5
_space_group_name_Hall 'I 2y'
_space_group_name_H-M_alt 'I 1 2 1'
_symmetry_cell_setting monoclinic
_symmetry_Int_Tables_number 5
_symmetry_space_group_name_Hall 'I 2y'
_symmetry_space_group_name_H-M 'I 1 2 1'
_atom_sites_solution_hydrogens difmap
_atom_sites_solution_primary dual
_audit_creation_date 2023-11-21T17:32:59-00:00
_audit_update_record
;
2024-06-06 deposited with the CCDC.	2025-08-26 downloaded from the CCDC.
;
_cell_angle_alpha 90
_cell_angle_beta 94.3034(10)
_cell_angle_gamma 90
_cell_formula_units_Z 2
_cell_length_a 14.66217(17)
_cell_length_b 5.02730(7)
_cell_length_c 16.98028(18)
_cell_measurement_reflns_used 12468
_cell_measurement_temperature 173.00(10)
_cell_measurement_theta_max 78.549
_cell_measurement_theta_min 3.851
_cell_volume 1248.11(3)
_computing_cell_refinement 'CrysAlisPro 1.171.43.95a (Rigaku OD, 2023)'
_computing_data_collection 'CrysAlisPro system (CCD 42.101a 64-bit (release 31-08-2023))'
_computing_data_reduction 'CrysAlisPro 1.171.43.95a (Rigaku OD, 2023)'
_computing_molecular_graphics 'Olex2 1.3 (Dolomanov et al., 2009)'
_computing_publication_material 'Olex2 1.3 (Dolomanov et al., 2009)'
_computing_structure_refinement 'SHELXL 2018/3 (Sheldrick, 2015)'
_computing_structure_solution 'SHELXT  (Sheldrick, 2015)'
_diffrn_ambient_environment N~2~
_diffrn_ambient_temperature 173.00(10)
_diffrn_detector 'Hybrid Pixel Array Detector'
_diffrn_detector_area_resol_mean 10
_diffrn_detector_type HyPix
_diffrn_measured_fraction_theta_full 0.996
_diffrn_measured_fraction_theta_max 0.994
_diffrn_measurement_details
;
        List of Runs (angles in degrees, time in seconds):
  # Type    Start    End  Width  t~exp~   \w     \q     \k     \f   Frames
        --------------------------------------------------------------------------
  1  \w   -119.00 -94.00   0.50    2.00    --  -50.24-130.00 -13.00   50
  2  \w    -88.00 -16.00   0.50    2.00    --  -50.24 130.00  58.00  144
  3  \w    -96.00 -43.00   0.50    2.00    --  -50.24 139.00-127.00  106
  4  \w   -117.00 -92.00   0.50    2.00    --  -50.24-139.00 172.00   50
  5  \w     48.00  73.00   0.50    2.00    --   50.24-139.00 172.00   50
  6  \w     42.00  67.00   0.50    2.00    --   50.24-130.00 -13.00   50
  7  \w    -82.00 -57.00   0.50    6.00    --  -90.00 139.00-127.00   50
  8  \w    -79.00 -54.00   0.50    6.00    --  -90.00 130.00  58.00   50
  9  \w   -135.00-109.00   0.50    6.00    --  -90.00-139.00 172.00   52
 10  \w   -139.00-114.00   0.50    6.00    --  -90.00-130.00 -13.00   50
 11  \w     58.00  95.00   0.50    6.00    --  111.50-130.00 -13.00   74
 12  \w    117.00 143.00   0.50    6.00    --  111.50 139.00-127.00   52
 13  \w     97.00 122.00   0.50    6.00    --  111.50-139.00 172.00   50
 14  \w     93.00 118.00   0.50    6.00    --  111.50 130.00  58.00   50
 15  \w    -63.00 -35.00   0.50    2.00    --    6.00 168.00 -89.82   56
 16  \w    -52.00 -27.00   0.50    2.00    --    6.00 150.00-163.04   50
 17  \w    -54.00 -28.00   0.50    2.00    --    6.00 153.00 100.39   52
 18  \w      1.00  27.00   0.50    2.00    --   26.00  96.00  -4.13   52
 19  \w    -61.00  -9.00   0.50    2.00    --  -30.00 106.00 122.61  104
 20  \w   -123.00 -62.00   0.50    2.00    --  -50.24 -24.00  68.13  122
 21  \w   -117.00 -86.00   0.50    2.00    --  -50.24 -19.00  90.00   62
 22  \w    -81.00 -46.00   0.50    2.00    --  -50.24 -19.00  90.00   70
 23  \w     95.00 121.00   0.50    2.00    --   50.24  77.00-150.00   52
 24  \w     97.00 122.00   0.50    2.00    --   50.24  77.00 -60.00   50
 25  \w     46.00  74.00   0.50    2.00    --   50.24  38.00 120.00   56
 26  \w     31.00  56.00   0.50    2.00    --   50.24  77.00-180.00   50
 27  \w    105.00 130.00   0.50    2.00    --   58.00  76.00  36.01   50
 28  \w     43.00  69.00   0.50    2.00    --   62.00  76.00 153.01   52
 29  \w     45.00  70.00   0.50    2.00    --   62.00  74.00 125.14   50
 30  \w    -82.00 -56.00   0.50    2.00    --  -70.00 -66.00  38.97   52
 31  \w    -82.00 -56.00   0.50    2.00    --  -70.00 -66.00  20.37   52
 32  \w    -82.00 -56.00   0.50    2.00    --  -70.00 -66.00  11.95   52
 33  \w    -83.00 -57.00   0.50    2.00    --  -74.00 -71.00  18.77   52
 34  \w    -84.00 -58.00   0.50    2.00    --  -74.00 -67.00 -20.35   52
 35  \w    -85.00 -59.00   0.50    2.00    --  -74.00 -66.00  -3.43   52
 36  \w    -87.00 -61.00   0.50    2.00    --  -74.00 -65.00  19.29   52
 37  \w    -86.00 -60.00   0.50    2.00    --  -78.00 -74.00 -96.17   52
 38  \w    -88.00 -61.00   0.50    2.00    --  -78.00 -71.00   5.63   54
 39  \w    -90.00 -64.00   0.50    2.00    --  -78.00 -65.00  53.12   52
 40  \w    -89.00 -63.00   0.50    2.00    --  -78.00 -65.00  35.52   52
 41  \w    -90.00 -64.00   0.50    2.00    --  -78.00 -65.00   5.15   52
 42  \w    -88.00 -63.00   0.50    2.00    --  -78.00 -65.00  63.52   50
 43  \w    -86.00 -60.00   0.50    2.00    --  -78.00 -72.00 162.23   52
 44  \w    -94.00 -68.00   0.50    6.00    --  -82.00 -64.00  50.14   52
 45  \w    -95.00 -68.00   0.50    6.00    --  -82.00 -65.00  26.36   54
 46  \w    -95.00 -68.00   0.50    6.00    --  -82.00 -65.00  19.26   54
 47  \w    -93.00 -67.00   0.50    6.00    --  -82.00 -66.00  -9.66   52
 48  \w    -93.00 -67.00   0.50    6.00    --  -86.00 -75.00 178.47   52
 49  \w   -130.00-103.00   0.50    6.00    --  -86.00 -76.00-153.71   54
 50  \w    -93.00 -68.00   0.50    6.00    --  -86.00 -74.00  65.85   50
 51  \w   -145.00-119.00   0.50    6.00    --  -90.00 -75.00   4.18   52
 52  \w    -97.00 -71.00   0.50    6.00    --  -90.00 -77.00  60.00   52
 53  \w    -99.00 -73.00   0.50    6.00    --  -90.00 -74.00-106.14   52
 54  \w   -109.00 -72.00   0.50    6.00    --  -90.00 -73.00  10.29   74
 55  \w   -100.00 -74.00   0.50    6.00    --  -90.00 -72.00  94.40   52
 56  \w   -100.00 -74.00   0.50    6.00    --  -90.00 -71.00  45.69   52
 57  \w   -102.00 -71.00   0.50    6.00    --  -90.00 -75.00-166.75   62
 58  \w   -100.00 -73.00   0.50    6.00    --  -90.00 -74.00  23.34   54
 59  \w    -99.00 -73.00   0.50    6.00    --  -90.00 -71.00  85.40   52
 60  \w   -100.00 -73.00   0.50    6.00    --  -90.00 -77.00  90.00   54
 61  \w   -100.00 -74.00   0.50    6.00    --  -90.00 -71.00  68.34   52
 62  \w     83.00 123.00   0.50    6.00    --   98.00  67.00  94.44   80
 63  \w     37.00 110.00   0.50    6.00    --  102.00-119.00 -12.44  146
 64  \w     95.00 138.00   0.50    6.00    --  111.50  77.00  60.00   86
 65  \w     41.00  85.00   0.50    6.00    --  111.50 -77.00 150.00   88
 66  \w     42.00  81.00   0.50    6.00    --  111.50 -77.00 -30.00   78
 67  \w    108.00 152.00   0.50    6.00    --  111.50  15.00 -90.00   88
 68  \w     43.00  83.00   0.50    6.00    --  111.50 -77.00 -90.00   80
 69  \w     77.00 102.00   0.50    6.00    --  111.50 -94.00  60.00   50
 70  \w     48.00  73.00   0.50    6.00    --  111.50-125.00  60.00   50
 71  \w     75.00 101.00   0.50    6.00    --  111.50   0.00   0.00   52
 72  \w    101.00 126.00   0.50    6.00    --  111.50  61.00  60.00   50
 73  \w     99.00 126.00   0.50    6.00    --  111.50  61.00 -30.00   54
 74  \w     99.00 176.00   0.50    6.00    --  111.50  61.00 -90.00  154
 75  \w     45.00 110.00   0.50    6.00    --  111.50-125.00  90.00  130
 76  \w     92.00 177.00   0.50    6.00    --  111.50  77.00-120.00  170
 77  \w     80.00 106.00   0.50    6.00    --  111.50 -94.00   0.00   52
 78  \w    138.00 174.00   0.50    6.00    --  111.50  77.00 -30.00   72
 79  \w    104.00 139.00   0.50    6.00    --  111.50  45.00  30.00   70
 80  \w     92.00 133.00   0.50    6.00    --  111.50  77.00 -30.00   82
 81  \w    150.00 178.00   0.50    6.00    --  111.50  77.00-180.00   56
 82  \w     99.00 178.00   0.50    6.00    --  111.50  61.00 -60.00  158
 83  \w     98.00 143.00   0.50    6.00    --  111.50  77.00-180.00   90
 84  \w     42.00  79.00   0.50    6.00    --  111.50 -77.00   0.00   74
 85  \w    153.00 178.00   0.50    6.00    --  111.50  77.00  90.00   50
 86  \w     46.00  96.00   0.50    6.00    --  111.50 -77.00  60.00  100
 87  \w    102.00 132.00   0.50    6.00    --  111.50  77.00  90.00   60
 88  \w    144.00 178.00   0.50    6.00    --  111.50  61.00   0.00   68
 89  \w     95.00 148.00   0.50    6.00    --  111.50  77.00 -60.00  106
 90  \w     58.00  84.00   0.50    6.00    --  111.50 -77.00-120.00   52
 91  \w    134.00 169.00   0.50    6.00    --  111.50  61.00-180.00   70
 92  \w     45.00  83.00   0.50    6.00    --  111.50 -77.00-180.00   76
 93  \w     93.00 119.00   0.50    6.00    --  111.50  77.00-150.00   52
 94  \w     98.00 130.00   0.50    6.00    --  111.50  61.00-180.00   64
 95  \w     94.00 176.00   0.50    6.00    --  111.50  77.00 120.00  164
 96  \w    104.00 153.00   0.50    6.00    --  111.50  61.00 150.00   98
 97  \w     92.00 166.00   0.50    6.00    --  111.50  77.00 150.00  148
 98  \w    146.00 177.00   0.50    6.00    --  111.50  15.00   0.00   62
 99  \w    128.00 166.00   0.50    6.00    --  111.50  15.00 120.00   76
100  \w     98.00 127.00   0.50    6.00    --  111.50  61.00   0.00   58
101  \w    108.00 134.00   0.50    6.00    --  111.50  15.00   0.00   52
102  \w     98.00 165.00   0.50    6.00    --  111.50  61.00 120.00  134
103  \w     42.00 103.00   0.50    6.00    --  111.50 -77.00-150.00  122
104  \w     86.00 111.00   0.50    6.00    --  111.50-125.00 120.00   50
105  \w     98.00 177.00   0.50    6.00    --  111.50  61.00-150.00  158
106  \w     44.00  70.00   0.50    6.00    --  111.50-125.00 120.00   52
107  \w    105.00 176.00   0.50    6.00    --  111.50 125.00   0.00  142
108  \w     41.00  95.00   0.50    6.00    --  111.50 -77.00  90.00  108
109  \w    119.00 145.00   0.50    6.00    --  111.50 125.00 -60.00   52
110  \w    107.00 136.00   0.50    6.00    --  111.50  61.00-120.00   58
111  \w     99.00 141.00   0.50    6.00    --  111.50  61.00  30.00   84
112  \w    152.00 178.00   0.50    6.00    --  111.50  30.00  60.00   52
113  \w    111.00 138.00   0.50    6.00    --  111.50  30.00 -60.00   54
114  \w     86.00 111.00   0.50    6.00    --  111.50-125.00  60.00   50
115  \w    144.00 177.00   0.50    6.00    --  111.50  77.00  60.00   66
118  \w     44.00  71.00   0.50    6.00    --  111.50 -61.00  30.00   54
116  \w    131.00 160.00   0.50    6.00    --  111.50  61.00 -30.00   58
117  \w     94.00 178.00   0.50    6.00    --  111.50  77.00  30.00  168
;
_diffrn_measurement_device 'four-circle diffractometer'
_diffrn_measurement_device_type 'XtaLAB Synergy, Dualflex, HyPix'
_diffrn_measurement_method '\w scans'
_diffrn_orient_matrix_type 'CrysAlisPro convention (1999,Acta A55,543-557)'
_diffrn_orient_matrix_UB_11 -0.0472267
_diffrn_orient_matrix_UB_12 -0.0048147
_diffrn_orient_matrix_UB_13 -0.0841588
_diffrn_orient_matrix_UB_21 0.0940593
_diffrn_orient_matrix_UB_22 -0.0182096
_diffrn_orient_matrix_UB_23 -0.03441
_diffrn_orient_matrix_UB_31 -0.0048633
_diffrn_orient_matrix_UB_32 -0.3058802
_diffrn_orient_matrix_UB_33 0.0033638
_diffrn_radiation_monochromator mirror
_diffrn_radiation_probe x-ray
_diffrn_radiation_type 'Cu K\a'
_diffrn_radiation_wavelength 1.54184
_diffrn_reflns_av_R_equivalents 0.0403
_diffrn_reflns_av_unetI/netI 0.0318
_diffrn_reflns_Laue_measured_fraction_full 0.996
_diffrn_reflns_Laue_measured_fraction_max 0.994
_diffrn_reflns_limit_h_max 18
_diffrn_reflns_limit_h_min -18
_diffrn_reflns_limit_k_max 5
_diffrn_reflns_limit_k_min -6
_diffrn_reflns_limit_l_max 21
_diffrn_reflns_limit_l_min -21
_diffrn_reflns_number 17822
_diffrn_reflns_point_group_measured_fraction_full 0.947
_diffrn_reflns_point_group_measured_fraction_max 0.932
_diffrn_reflns_theta_full 67.684
_diffrn_reflns_theta_max 74.472
_diffrn_reflns_theta_min 3.843
_diffrn_source 'micro-focus sealed X-ray tube'
_diffrn_source_type 'PhotonJet (Cu) X-ray Source'
_exptl_absorpt_coefficient_mu 5.201
_exptl_absorpt_correction_T_max 0.856
_exptl_absorpt_correction_T_min 0.35
_exptl_absorpt_correction_type analytical
_exptl_absorpt_process_details
;
        CrysAlisPro 1.171.43.95a (Rigaku Oxford Diffraction, 2023)
        Analytical numeric absorption correction using a multifaceted crystal
        model based on expressions derived by R.C. Clark & J.S. Reid.
        (Clark, R. C. & Reid, J. S. (1995). Acta Cryst. A51, 887-897)
        Empirical absorption correction using spherical harmonics,
        implemented in SCALE3 ABSPACK scaling algorithm.
;
_exptl_crystal_colour yellow
_exptl_crystal_density_diffrn 1.48
_exptl_crystal_description needle
_exptl_crystal_F_000 576
_exptl_crystal_size_max 0.254
_exptl_crystal_size_mid 0.029
_exptl_crystal_size_min 0.018
_refine_diff_density_max 0.159
_refine_diff_density_min -0.215
_refine_diff_density_rms 0.04
_refine_ls_abs_structure_details
;
 Classical Flack method preferred over Parsons because s.u. lower.
;
_refine_ls_abs_structure_Flack -0.007(5)
_refine_ls_extinction_method none
_refine_ls_goodness_of_fit_ref 1.045
_refine_ls_hydrogen_treatment refall
_refine_ls_matrix_type full
_refine_ls_number_parameters 225
_refine_ls_number_reflns 2388
_refine_ls_number_restraints 1
_refine_ls_restrained_S_all 1.045
_refine_ls_R_factor_all 0.0311
_refine_ls_R_factor_gt 0.0299
_refine_ls_shift/su_max 0
_refine_ls_shift/su_mean 0
_refine_ls_structure_factor_coef Fsqd
_refine_ls_weighting_details 'w=1/[\s^2^(Fo^2^)+(0.0533P)^2^+0.4884P] where P=(Fo^2^+2Fc^2^)/3'
_refine_ls_weighting_scheme calc
_refine_ls_wR_factor_gt 0.0778
_refine_ls_wR_factor_ref 0.0788
_reflns_Friedel_coverage 0.676
_reflns_Friedel_fraction_full 0.883
_reflns_Friedel_fraction_max 0.854
_reflns_number_gt 2327
_reflns_number_total 2388
_reflns_threshold_expression 'I > 2\s(I)'
_twin_special_details
;
        Component 2 rotated by -169.2782\%
        around [0.01 1.00 -0.00] (reciprocal) or [0.00 1.00 -0.00] (direct)
        Component 3 rotated by -171.1389\%
        around [-0.00 1.00 -0.03] (reciprocal) or [-0.00 1.00 -0.00] (direct)
;
_cod_data_source_file d5cc04627k2.cif
_cod_data_source_block Fe5
_cod_depositor_comments 'Adding full bibliography for 7134921--7134926.cif.'
_cod_database_code 7134925
_oxdiff_exptl_absorpt_empirical_details
;
        Empirical correction (ABSPACK) includes:
        - Absorption correction using spherical harmonics
        - Frame scaling
;
_oxdiff_exptl_absorpt_empirical_full_max 6.863
_oxdiff_exptl_absorpt_empirical_full_min 0.306
_oxdiff_twin_integration_method simultaneous
_oxdiff_twin_items 3
_shelx_shelxl_version_number 2018/3
_olex2_refinement_description
;
;

loop_
_symmetry_equiv_pos_as_xyz
'x, y, z'
'-x, y, -z'
'x+1/2, y+1/2, z+1/2'
'-x+1/2, y+1/2, -z+1/2'

loop_
_atom_site_label
_atom_site_type_symbol
_atom_site_fract_x
_atom_site_fract_y
_atom_site_fract_z
_atom_site_U_iso_or_equiv
_atom_site_adp_type
_atom_site_occupancy
_atom_site_site_symmetry_order
_atom_site_calc_flag
_atom_site_refinement_flags_posn
_atom_site_refinement_flags_adp
_atom_site_refinement_flags_occupancy
_atom_site_disorder_assembly
_atom_site_disorder_group
Fe1 Fe 0.5 0.37077(12) 0.5 0.03392(19) Uani 1 2 d S T P . .
O2 O 0.58168(13) 0.7611(4) 0.29870(11) 0.0341(5) Uani 1 1 d . . . . .
O3 O 0.42847(15) 0.1875(5) 0.41785(12) 0.0406(5) Uani 1 1 d . . . . .
N1 N 0.55811(15) 0.5963(5) 0.41811(13) 0.0290(5) Uani 1 1 d . . . . .
C7 C 0.53472(17) 0.5949(6) 0.34283(15) 0.0287(5) Uani 1 1 d . . . . .
C16 C 0.7388(2) 0.9200(6) 0.32987(16) 0.0353(6) Uani 1 1 d . . . . .
C10 C 0.72708(17) 0.6303(6) 0.44046(15) 0.0297(6) Uani 1 1 d . . . . .
C1 C 0.41770(18) 0.2290(6) 0.34117(16) 0.0313(6) Uani 1 1 d . . . . .
C2 C 0.3550(2) 0.0690(7) 0.29577(18) 0.0372(6) Uani 1 1 d . . . . .
C6 C 0.46649(17) 0.4271(5) 0.30131(15) 0.0294(6) Uani 1 1 d . . . . .
C14 C 0.8687(2) 0.5916(7) 0.37784(18) 0.0393(7) Uani 1 1 d . . . . .
C15 C 0.78318(19) 0.7063(6) 0.38159(16) 0.0320(6) Uani 1 1 d . . . . .
C8 C 0.6403(2) 0.9263(6) 0.35268(17) 0.0331(6) Uani 1 1 d . . . . .
C3 C 0.3419(2) 0.0978(7) 0.21515(18) 0.0403(7) Uani 1 1 d . . . . .
C11 C 0.75613(19) 0.4412(6) 0.49652(16) 0.0361(7) Uani 1 1 d . . . . .
C9 C 0.63697(19) 0.7783(6) 0.43175(16) 0.0310(6) Uani 1 1 d . . . . .
C13 C 0.89788(19) 0.4009(9) 0.43381(18) 0.0447(8) Uani 1 1 d . . . . .
C5 C 0.4503(2) 0.4528(6) 0.21852(17) 0.0354(6) Uani 1 1 d . . . . .
C4 C 0.3897(2) 0.2914(7) 0.17616(18) 0.0418(7) Uani 1 1 d . . . . .
C12 C 0.8420(2) 0.3280(8) 0.49293(18) 0.0437(7) Uani 1 1 d . . . . .
H9 H 0.627(2) 0.882(9) 0.4770(19) 0.034(8) Uiso 1 1 d . . . . .
H16A H 0.741(2) 0.898(7) 0.2740(18) 0.030(8) Uiso 1 1 d . . . . .
H2 H 0.319(2) -0.059(7) 0.323(2) 0.038(9) Uiso 1 1 d . . . . .
H4 H 0.383(3) 0.313(11) 0.120(3) 0.063(12) Uiso 1 1 d . . . . .
H5 H 0.482(3) 0.580(8) 0.193(2) 0.041(9) Uiso 1 1 d . . . . .
H3 H 0.300(3) -0.013(8) 0.187(2) 0.046(10) Uiso 1 1 d . . . . .
H13 H 0.951(3) 0.309(9) 0.432(2) 0.051(11) Uiso 1 1 d . . . . .
H11 H 0.717(2) 0.386(10) 0.536(2) 0.049(9) Uiso 1 1 d . . . . .
H16B H 0.773(3) 1.097(9) 0.345(2) 0.044(10) Uiso 1 1 d . . . . .
H12 H 0.863(3) 0.198(9) 0.528(3) 0.053(11) Uiso 1 1 d . . . . .
H14 H 0.908(3) 0.628(9) 0.338(2) 0.049(10) Uiso 1 1 d . . . . .
H8 H 0.617(2) 1.100(9) 0.351(2) 0.039(9) Uiso 1 1 d . . . . .

loop_
_atom_site_aniso_label
_atom_site_aniso_U_11
_atom_site_aniso_U_22
_atom_site_aniso_U_33
_atom_site_aniso_U_23
_atom_site_aniso_U_13
_atom_site_aniso_U_12
Fe1 0.0319(3) 0.0445(4) 0.0260(3) 0 0.00666(19) 0
O2 0.0384(10) 0.0324(11) 0.0308(9) 0.0037(8) -0.0015(8) -0.0056(8)
O3 0.0439(11) 0.0467(13) 0.0321(10) 0.0000(9) 0.0085(8) -0.0104(10)
N1 0.0290(10) 0.0296(13) 0.0286(10) -0.0019(9) 0.0040(8) 0.0008(9)
C7 0.0295(12) 0.0263(14) 0.0306(12) 0.0014(10) 0.0051(9) 0.0036(10)
C16 0.0431(14) 0.0303(18) 0.0326(13) 0.0008(11) 0.0031(10) -0.0088(12)
C10 0.0297(12) 0.0313(15) 0.0279(12) -0.0050(10) 0.0009(9) -0.0050(11)
C1 0.0282(12) 0.0343(15) 0.0316(13) -0.0021(11) 0.0043(10) 0.0031(10)
C2 0.0307(13) 0.0363(17) 0.0446(15) -0.0009(13) 0.0031(11) -0.0012(12)
C6 0.0267(11) 0.0290(16) 0.0321(12) -0.0018(10) 0.0005(9) 0.0050(10)
C14 0.0290(13) 0.052(2) 0.0366(14) -0.0065(13) 0.0031(11) -0.0068(13)
C15 0.0336(13) 0.0321(16) 0.0302(12) -0.0056(11) 0.0010(10) -0.0077(11)
C8 0.0399(13) 0.0221(16) 0.0368(13) -0.0025(10) -0.0005(10) -0.0011(11)
C3 0.0355(14) 0.0396(18) 0.0440(16) -0.0070(13) -0.0086(12) 0.0022(13)
C11 0.0347(13) 0.0447(19) 0.0283(12) 0.0021(11) -0.0022(10) -0.0051(12)
C9 0.0352(13) 0.0281(15) 0.0300(12) -0.0067(10) 0.0035(10) -0.0003(10)
C13 0.0291(12) 0.060(2) 0.0436(15) -0.0081(16) -0.0041(10) 0.0045(15)
C5 0.0377(14) 0.0359(17) 0.0321(13) 0.0031(11) -0.0002(11) 0.0030(11)
C4 0.0454(16) 0.046(2) 0.0331(14) -0.0008(12) -0.0061(12) 0.0035(13)
C12 0.0392(14) 0.048(2) 0.0416(15) 0.0030(15) -0.0105(11) 0.0024(15)

loop_
_atom_type_symbol
_atom_type_description
_atom_type_scat_dispersion_real
_atom_type_scat_dispersion_imag
_atom_type_scat_source
C C 0.0181 0.0091 'International Tables Vol C Tables 4.2.6.8 and 6.1.1.4'
H H 0 0 'International Tables Vol C Tables 4.2.6.8 and 6.1.1.4'
Fe Fe -1.1336 3.1974 'International Tables Vol C Tables 4.2.6.8 and 6.1.1.4'
N N 0.0311 0.018 'International Tables Vol C Tables 4.2.6.8 and 6.1.1.4'
O O 0.0492 0.0322 'International Tables Vol C Tables 4.2.6.8 and 6.1.1.4'

loop_
_exptl_crystal_face_index_h
_exptl_crystal_face_index_k
_exptl_crystal_face_index_l
_exptl_crystal_face_perp_dist
-1 0 1 0.0222
1 0 0 0.001
-1 0 0 0.0166
1 1 0 0.1045
-1 0 -1 0.0148
0 -1 1 0.1312
0 0 1 0.0161
0 0 -1 0.0126
0 -1 -1 0.133
0 1 1 0.1115

loop_
_geom_angle_atom_site_label_1
_geom_angle_atom_site_label_2
_geom_angle_atom_site_label_3
_geom_angle
_geom_angle_site_symmetry_1
_geom_angle_site_symmetry_3
_geom_angle_publ_flag
O3 Fe1 O3 122.56(15) . 2_656 ?
O3 Fe1 N1 122.13(9) . 2_656 ?
O3 Fe1 N1 90.27(8) 2_656 2_656 ?
O3 Fe1 N1 122.13(9) 2_656 . ?
O3 Fe1 N1 90.27(8) . . ?
N1 Fe1 N1 112.11(13) . 2_656 ?
C7 O2 C8 107.7(2) . . ?
C1 O3 Fe1 131.46(19) . . ?
C7 N1 Fe1 125.29(18) . . ?
C7 N1 C9 107.7(2) . . ?
C9 N1 Fe1 126.98(17) . . ?
O2 C7 C6 117.0(2) . . ?
N1 C7 O2 115.9(2) . . ?
N1 C7 C6 127.1(2) . . ?
C15 C16 C8 104.1(2) . . ?
C15 C16 H16A 117(2) . . ?
C15 C16 H16B 106(2) . . ?
C8 C16 H16A 110.9(18) . . ?
C8 C16 H16B 111(2) . . ?
H16A C16 H16B 107(3) . . ?
C15 C10 C9 110.7(2) . . ?
C11 C10 C15 120.8(3) . . ?
C11 C10 C9 128.6(2) . . ?
O3 C1 C2 118.4(3) . . ?
O3 C1 C6 123.6(2) . . ?
C2 C1 C6 118.0(3) . . ?
C1 C2 H2 118(2) . . ?
C3 C2 C1 121.4(3) . . ?
C3 C2 H2 121(2) . . ?
C1 C6 C7 121.8(2) . . ?
C5 C6 C7 119.2(2) . . ?
C5 C6 C1 118.9(2) . . ?
C15 C14 C13 119.1(3) . . ?
C15 C14 H14 124(3) . . ?
C13 C14 H14 117(3) . . ?
C10 C15 C16 111.2(3) . . ?
C14 C15 C16 128.6(3) . . ?
C14 C15 C10 120.2(3) . . ?
O2 C8 C16 110.6(2) . . ?
O2 C8 C9 102.5(2) . . ?
O2 C8 H8 108(2) . . ?
C16 C8 C9 107.7(2) . . ?
C16 C8 H8 111(2) . . ?
C9 C8 H8 116(2) . . ?
C2 C3 C4 120.6(3) . . ?
C2 C3 H3 119(2) . . ?
C4 C3 H3 120(2) . . ?
C10 C11 H11 121(3) . . ?
C12 C11 C10 118.9(3) . . ?
C12 C11 H11 120(3) . . ?
N1 C9 C10 112.2(2) . . ?
N1 C9 C8 103.8(2) . . ?
N1 C9 H9 108(2) . . ?
C10 C9 C8 103.8(2) . . ?
C10 C9 H9 111.9(19) . . ?
C8 C9 H9 117(2) . . ?
C14 C13 H13 124(3) . . ?
C12 C13 C14 120.4(3) . . ?
C12 C13 H13 116(3) . . ?
C6 C5 H5 119(2) . . ?
C4 C5 C6 121.5(3) . . ?
C4 C5 H5 120(2) . . ?
C3 C4 H4 122(3) . . ?
C5 C4 C3 119.6(3) . . ?
C5 C4 H4 118(3) . . ?
C11 C12 C13 120.6(3) . . ?
C11 C12 H12 121(3) . . ?
C13 C12 H12 118(3) . . ?

loop_
_geom_bond_atom_site_label_1
_geom_bond_atom_site_label_2
_geom_bond_distance
_geom_bond_site_symmetry_2
_geom_bond_publ_flag
Fe1 O3 1.917(2) . ?
Fe1 O3 1.917(2) 2_656 ?
Fe1 N1 2.030(2) . ?
Fe1 N1 2.030(2) 2_656 ?
O2 C7 1.346(3) . ?
O2 C8 1.467(3) . ?
O3 C1 1.316(3) . ?
N1 C7 1.298(3) . ?
N1 C9 1.479(4) . ?
C7 C6 1.450(4) . ?
C16 C15 1.505(4) . ?
C16 C8 1.523(4) . ?
C16 H16A 0.96(3) . ?
C16 H16B 1.04(4) . ?
C10 C15 1.395(4) . ?
C10 C11 1.390(4) . ?
C10 C9 1.514(4) . ?
C1 C2 1.408(4) . ?
C1 C6 1.426(4) . ?
C2 C3 1.376(4) . ?
C2 H2 0.97(4) . ?
C6 C5 1.414(4) . ?
C14 C15 1.387(4) . ?
C14 C13 1.394(5) . ?
C14 H14 0.94(4) . ?
C8 C9 1.539(4) . ?
C8 H8 0.94(4) . ?
C3 C4 1.395(5) . ?
C3 H3 0.94(4) . ?
C11 C12 1.387(4) . ?
C11 H11 0.95(4) . ?
C9 H9 0.95(4) . ?
C13 C12 1.392(5) . ?
C13 H13 0.91(4) . ?
C5 C4 1.367(4) . ?
C5 H5 0.92(4) . ?
C4 H4 0.96(4) . ?
C12 H12 0.93(5) . ?

loop_
_geom_torsion_atom_site_label_1
_geom_torsion_atom_site_label_2
_geom_torsion_atom_site_label_3
_geom_torsion_atom_site_label_4
_geom_torsion
_geom_torsion_site_symmetry_1
_geom_torsion_site_symmetry_2
_geom_torsion_site_symmetry_3
_geom_torsion_site_symmetry_4
_geom_torsion_publ_flag
Fe1 O3 C1 C2 -175.9(2) . . . . ?
Fe1 O3 C1 C6 4.4(4) . . . . ?
Fe1 N1 C7 O2 179.62(18) . . . . ?
Fe1 N1 C7 C6 -3.0(4) . . . . ?
Fe1 N1 C9 C10 77.5(3) . . . . ?
Fe1 N1 C9 C8 -171.13(18) . . . . ?
O2 C7 C6 C1 175.0(2) . . . . ?
O2 C7 C6 C5 -2.4(4) . . . . ?
O2 C8 C9 N1 -15.4(3) . . . . ?
O2 C8 C9 C10 102.0(2) . . . . ?
O3 C1 C2 C3 -178.5(3) . . . . ?
O3 C1 C6 C7 1.9(4) . . . . ?
O3 C1 C6 C5 179.3(3) . . . . ?
N1 C7 C6 C1 -2.3(4) . . . . ?
N1 C7 C6 C5 -179.8(3) . . . . ?
C7 O2 C8 C16 128.6(2) . . . . ?
C7 O2 C8 C9 14.0(3) . . . . ?
C7 N1 C9 C10 -99.3(3) . . . . ?
C7 N1 C9 C8 12.1(3) . . . . ?
C7 C6 C5 C4 177.0(3) . . . . ?
C16 C8 C9 N1 -132.1(2) . . . . ?
C16 C8 C9 C10 -14.6(3) . . . . ?
C10 C11 C12 C13 -0.5(5) . . . . ?
C1 C2 C3 C4 -1.2(5) . . . . ?
C1 C6 C5 C4 -0.5(4) . . . . ?
C2 C1 C6 C7 -177.8(3) . . . . ?
C2 C1 C6 C5 -0.4(4) . . . . ?
C2 C3 C4 C5 0.3(5) . . . . ?
C6 C1 C2 C3 1.2(4) . . . . ?
C6 C5 C4 C3 0.5(5) . . . . ?
C14 C13 C12 C11 0.8(5) . . . . ?
C15 C16 C8 O2 -95.2(2) . . . . ?
C15 C16 C8 C9 16.0(3) . . . . ?
C15 C10 C11 C12 -0.2(4) . . . . ?
C15 C10 C9 N1 119.0(2) . . . . ?
C15 C10 C9 C8 7.6(3) . . . . ?
C15 C14 C13 C12 -0.4(5) . . . . ?
C8 O2 C7 N1 -7.3(3) . . . . ?
C8 O2 C7 C6 175.1(2) . . . . ?
C8 C16 C15 C10 -11.6(3) . . . . ?
C8 C16 C15 C14 170.1(3) . . . . ?
C11 C10 C15 C16 -177.9(2) . . . . ?
C11 C10 C15 C14 0.6(4) . . . . ?
C11 C10 C9 N1 -60.6(4) . . . . ?
C11 C10 C9 C8 -172.0(3) . . . . ?
C9 N1 C7 O2 -3.5(3) . . . . ?
C9 N1 C7 C6 173.9(2) . . . . ?
C9 C10 C15 C16 2.5(3) . . . . ?
C9 C10 C15 C14 -179.0(2) . . . . ?
C9 C10 C11 C12 179.4(3) . . . . ?
C13 C14 C15 C16 177.9(3) . . . . ?
C13 C14 C15 C10 -0.3(4) . . . . ?

loop_
_twin_individual_id
_twin_individual_mass_fraction_refined
_oxdiff_twin_reflns_isolated
_oxdiff_twin_reflns_overlapped
_twin_individual_twin_lattice_type
_twin_individual_twin_matrix_11
_twin_individual_twin_matrix_12
_twin_individual_twin_matrix_13
_twin_individual_twin_matrix_21
_twin_individual_twin_matrix_22
_twin_individual_twin_matrix_23
_twin_individual_twin_matrix_31
_twin_individual_twin_matrix_32
_twin_individual_twin_matrix_33
1 0.7805 16213 1868 0 1 0 0 0 1 0 0 0 1
2 0.1554 14557 3055 0 -0.997 0.017 -0.1604 0.0019 0.9997 -0.0002 0.2162 -0.0079 -0.9696
3 0.0641 14972 2663 0 -1.0014 -0.0157 -0.1329 -0.001 1.0004 -0.0049 0.1792 -0.0551 -0.9783

loop_
_exptl_oxdiff_crystal_face_indexfrac_h
_exptl_oxdiff_crystal_face_indexfrac_k
_exptl_oxdiff_crystal_face_indexfrac_l
_exptl_oxdiff_crystal_face_x
_exptl_oxdiff_crystal_face_y
_exptl_oxdiff_crystal_face_z
-1 0.0001 1.0001 -0.0369 -0.1285 0.0082
1.0001 0 -0.0001 -0.0472 0.0941 -0.0049
-1.0001 0 0.0001 0.0472 -0.0941 0.0049
1 0.9994 0.0007 -0.0521 0.0758 -0.3106
-1.0002 -0.0001 -0.9999 0.1314 -0.0597 0.0015
0.0002 -0.9993 0.9991 -0.0793 -0.0162 0.309
0.0001 0.0001 1 -0.0842 -0.0344 0.0033
-0.0001 -0.0001 -1 0.0842 0.0344 -0.0033
0 -0.9995 -1.0009 0.089 0.0526 0.3024
0 0.9995 1.0009 -0.089 -0.0526 -0.3024
